data_1101212
loop_
_publ_author_name
'Ouellette, Wayne'
'Yu, Ming Hui'
'O'Connor, Charles J.'
'Zubieta, Jon'

_publ_section_title
;
 Structural Diversity of the Oxovanadium Organodiphosphonate System:
 A Platform for the Design of Void Channels
;
_journal_issue 8
_journal_name_full 'Inorganic Chemistry'
_journal_page_first 3224
_journal_page_last 3239
_journal_paper_doi 10.1021/ic0517422
_journal_volume 45
_journal_year 2006
_chemical_formula_sum 'C6 H17 N O9 P2 V2'
_chemical_formula_weight 411.03
_space_group_IT_number 15
_symmetry_cell_setting monoclinic
_symmetry_space_group_name_Hall '-C 2yc'
_symmetry_space_group_name_H-M 'C 1 2/c 1'
_cell_angle_alpha 90.00
_cell_angle_beta 103.8350(10)
_cell_angle_gamma 90.00
_cell_formula_units_Z 8
_cell_length_a 15.4228(9)
_cell_length_b 10.2047(6)
_cell_length_c 18.7078(11)
_cell_measurement_temperature 90(2)
_cell_volume 2858.9(3)
_diffrn_ambient_temperature 90(2)
_exptl_crystal_density_diffrn 1.910
_cod_duplicate_entry 1101190
_cod_depositor_comments
;
The following automatic conversions were performed:
'_symmetry_cell_setting' value 'Monoclinic' changed to 'monoclinic'
according to '/home/saulius/struct/CIF-dictionaries/cif_core.dic'
dictionary named 'cif_core.dic' version 2.4.1 from 2010-06-29.

Automatic conversion script
Id: cif_fix_enum 1527 2010-12-29 10:47:43Z saulius 
;
_cod_original_sg_symbol_H-M 'C 2/c'
_cod_database_code 1101212

loop_
_symmetry_equiv_pos_as_xyz
'x, y, z'
'-x, y, -z+1/2'
'x+1/2, y+1/2, z'
'-x+1/2, y+1/2, -z+1/2'
'-x, -y, -z'
'x, -y, z-1/2'
'-x+1/2, -y+1/2, -z'
'x+1/2, -y+1/2, z-1/2'

loop_
_atom_site_label
_atom_site_type_symbol
_atom_site_fract_x
_atom_site_fract_y
_atom_site_fract_z
_atom_site_U_iso_or_equiv
_atom_site_adp_type
_atom_site_occupancy
_atom_site_symmetry_multiplicity
_atom_site_calc_flag
_atom_site_refinement_flags
_atom_site_disorder_assembly
_atom_site_disorder_group
V1 V 0.16434(2) 0.12191(3) 1.08617(2) 0.01086(11) Uani 1 1 d . . .
V2A V 0.24587(4) -0.05145(5) 0.78487(3) 0.01083(19) Uani 0.6719(19) 1 d P . 1
V2B V 0.18727(8) -0.08297(11) 0.78053(6) 0.0095(4) Uani 0.3281(19) 1 d P . 2
P1 P 0.20897(4) 0.11803(5) 0.92278(3) 0.01206(13) Uani 1 1 d . . .
P2 P 0.16486(4) 0.16431(5) 0.66595(3) 0.01312(13) Uani 1 1 d . . .
O1 O 0.20873(11) 0.29907(16) 1.07397(9) 0.0169(3) Uani 1 1 d . . .
O2 O 0.05895(12) 0.14660(18) 1.06552(12) 0.0248(4) Uani 1 1 d . . .
O3 O 0.21375(16) 0.1469(2) 1.19040(10) 0.0286(5) Uani 1 1 d . . .
O4 O 0.17016(11) -0.06951(15) 1.10343(9) 0.0144(3) Uani 1 1 d . . .
O5 O 0.20323(12) 0.06928(16) 0.99908(9) 0.0169(3) Uani 1 1 d . . .
O6 O 0.20899(12) -0.00534(15) 0.87631(9) 0.0156(3) Uani 1 1 d . . .
O7 O 0.26731(11) -0.22657(16) 0.83215(9) 0.0161(3) Uani 1 1 d . . .
O8A O 0.34256(18) 0.0063(3) 0.79112(16) 0.0178(8) Uani 0.583(6) 1 d P . 1
O8B O 0.0898(3) -0.1363(6) 0.7696(2) 0.0388(18) Uani 0.417(6) 1 d P . 2
O9 O 0.17724(16) 0.09530(18) 0.73993(10) 0.0275(4) Uani 1 1 d . . .
N1 N 0.12460(15) 0.8109(2) 0.95471(14) 0.0229(5) Uani 1 1 d . . .
H1A H 0.1475 0.8386 0.9168 0.034 Uiso 1 1 calc R . .
H1B H 0.1498 0.8573 0.9960 0.034 Uiso 1 1 calc R . .
H1C H 0.0644 0.8234 0.9431 0.034 Uiso 1 1 calc R . .
C1 C 0.11188(16) 0.2159(2) 0.88569(13) 0.0166(4) Uani 1 1 d . . .
H1D H 0.1099 0.2886 0.9203 0.020 Uiso 1 1 calc R . .
H1E H 0.1182 0.2551 0.8388 0.020 Uiso 1 1 calc R . .
C2 C 0.02267(16) 0.1416(2) 0.87133(14) 0.0179(5) Uani 1 1 d . . .
H2A H 0.0182 0.0812 0.8292 0.021 Uiso 1 1 calc R . .
H2B H 0.0202 0.0887 0.9151 0.021 Uiso 1 1 calc R . .
C3 C 0.05552(16) 0.2375(2) 0.64545(14) 0.0192(5) Uani 1 1 d . . .
H3A H 0.0503 0.2923 0.6879 0.023 Uiso 1 1 calc R . .
H3B H 0.0503 0.2964 0.6026 0.023 Uiso 1 1 calc R . .
C4 C 0.14445(19) 0.6685(3) 0.96835(17) 0.0268(6) Uani 1 1 d . . .
H4A H 0.1968 0.6447 0.9490 0.032 Uiso 1 1 calc R . .
H4B H 0.1601 0.6521 1.0221 0.032 Uiso 1 1 calc R . .
C5 C 0.0678(3) 0.5837(3) 0.9331(2) 0.0448(9) Uani 1 1 d . . .
H5A H 0.0136 0.6134 0.9481 0.054 Uiso 1 1 calc R . .
H5B H 0.0803 0.4923 0.9502 0.054 Uiso 1 1 calc R . .
C6 C 0.0509(5) 0.5879(6) 0.8508(3) 0.092(2) Uani 1 1 d . . .
H6A H 0.0457 0.6793 0.8342 0.139 Uiso 1 1 calc R . .
H6B H -0.0047 0.5413 0.8290 0.139 Uiso 1 1 calc R . .
H6C H 0.1006 0.5459 0.8354 0.139 Uiso 1 1 calc R . .
H3 H 0.220(3) 0.213(5) 1.195(2) 0.054(14) Uiso 1 1 d . . .

loop_
_atom_site_aniso_label
_atom_site_aniso_U_11
_atom_site_aniso_U_22
_atom_site_aniso_U_33
_atom_site_aniso_U_23
_atom_site_aniso_U_13
_atom_site_aniso_U_12
V1 0.01451(19) 0.00810(18) 0.01080(19) 0.00083(12) 0.00470(14) 0.00025(13)
V2A 0.0136(4) 0.0091(3) 0.0104(3) 0.00103(19) 0.0041(2) 0.0013(2)
V2B 0.0129(8) 0.0067(5) 0.0090(5) -0.0005(4) 0.0030(4) 0.0003(4)
P1 0.0191(3) 0.0073(3) 0.0111(3) -0.00007(19) 0.0063(2) -0.0008(2)
P2 0.0221(3) 0.0072(3) 0.0109(3) -0.00090(19) 0.0057(2) -0.0003(2)
O1 0.0210(8) 0.0107(7) 0.0197(8) 0.0018(6) 0.0062(6) -0.0031(6)
O2 0.0170(8) 0.0176(8) 0.0416(11) 0.0053(8) 0.0108(8) 0.0030(7)
O3 0.0529(13) 0.0137(9) 0.0135(8) 0.0032(7) -0.0030(8) -0.0107(9)
O4 0.0223(8) 0.0091(7) 0.0126(7) 0.0020(6) 0.0056(6) 0.0008(6)
O5 0.0288(9) 0.0110(7) 0.0133(8) 0.0018(6) 0.0099(7) 0.0012(6)
O6 0.0260(9) 0.0091(7) 0.0132(7) -0.0012(6) 0.0076(6) -0.0007(6)
O7 0.0216(8) 0.0113(7) 0.0146(8) 0.0025(6) 0.0028(6) 0.0023(6)
O8A 0.0114(14) 0.0188(15) 0.0231(16) 0.0063(11) 0.0039(11) -0.0041(11)
O8B 0.022(2) 0.081(4) 0.012(2) -0.006(2) 0.0012(17) -0.038(3)
O9 0.0594(14) 0.0122(8) 0.0148(8) 0.0021(7) 0.0166(9) 0.0052(8)
N1 0.0207(10) 0.0143(10) 0.0344(12) 0.0011(9) 0.0077(9) -0.0004(8)
C1 0.0221(11) 0.0106(10) 0.0186(11) 0.0015(8) 0.0080(9) 0.0009(8)
C2 0.0213(12) 0.0113(10) 0.0219(12) 0.0015(9) 0.0068(9) 0.0014(9)
C3 0.0231(12) 0.0107(10) 0.0264(12) -0.0017(9) 0.0112(10) -0.0011(9)
C4 0.0329(14) 0.0157(12) 0.0336(14) 0.0023(10) 0.0115(12) 0.0062(10)
C5 0.047(2) 0.0164(13) 0.071(3) -0.0042(15) 0.0135(18) -0.0056(13)
C6 0.120(5) 0.069(3) 0.066(3) -0.027(3) -0.021(3) -0.024(3)

loop_
_geom_bond_atom_site_label_1
_geom_bond_atom_site_label_2
_geom_bond_distance
_geom_bond_site_symmetry_2
_geom_bond_publ_flag
V1 O2 1.5982(18) . ?
V1 O3 1.933(2) . ?
V1 O5 1.9417(17) . ?
V1 O1 1.9656(17) . ?
V1 O4 1.9785(16) . ?
V2A O8A 1.582(3) . ?
V2A O9 1.909(2) . ?
V2A O3 1.974(2) 6 ?
V2A O6 1.9842(17) . ?
V2A O7 1.9864(17) . ?
V2B O8B 1.566(4) . ?
V2B O6 1.9141(19) . ?
V2B O3 1.940(2) 6 ?
V2B O9 1.963(2) . ?
V2B O7 2.0084(19) . ?
P1 O1 1.5146(17) 7_557 ?
P1 O6 1.5299(16) . ?
P1 O5 1.5340(16) . ?
P1 C1 1.795(2) . ?
P2 O7 1.5225(17) 4_556 ?
P2 O9 1.5235(18) . ?
P2 O4 1.5350(16) 6 ?
P2 C3 1.800(3) . ?
O1 P1 1.5146(17) 7_557 ?
O3 V2B 1.940(2) 6_556 ?
O3 V2A 1.975(2) 6_556 ?
O3 H3 0.68(5) . ?
O4 P2 1.5351(16) 6_556 ?
O7 P2 1.5224(17) 4_546 ?
N1 C4 1.494(3) . ?
N1 H1A 0.9100 . ?
N1 H1B 0.9100 . ?
N1 H1C 0.9100 . ?
C1 C2 1.537(3) . ?
C1 H1D 0.9900 . ?
C1 H1E 0.9900 . ?
C2 C3 1.526(3) 2_556 ?
C2 H2A 0.9900 . ?
C2 H2B 0.9900 . ?
C3 C2 1.526(3) 2_556 ?
C3 H3A 0.9900 . ?
C3 H3B 0.9900 . ?
C4 C5 1.486(4) . ?
C4 H4A 0.9900 . ?
C4 H4B 0.9900 . ?
C5 C6 1.500(7) . ?
C5 H5A 0.9900 . ?
C5 H5B 0.9900 . ?
C6 H6A 0.9800 . ?
C6 H6B 0.9800 . ?
C6 H6C 0.9800 . ?
